data_7112251
loop_
_publ_author_name
'Michael Feierabend'
'Carsten von Hanisch'

_publ_section_title
;
 Branched tetrasilane substituted phosphines -- synthesis and
 characterisation of PhSi(SiiPr2)3P and {PhSi(SiMe2)3}2P14
;
_journal_name_full Chem.Commun.
_journal_page_first 4416
_journal_paper_doi 10.1039/C4CC00165F
_journal_volume 50
_journal_year 2014
_chemical_formula_moiety 'C69 H116 P28 Si16'
_chemical_formula_sum 'C69 H116 P28 Si16'
_chemical_formula_weight 2262.22
_chemical_name_systematic
; 
 ? 
;
_space_group_IT_number 2
_symmetry_cell_setting triclinic
_symmetry_space_group_name_Hall '-P 1'
_symmetry_space_group_name_H-M 'P -1'
_atom_sites_solution_hydrogens geom
_atom_sites_solution_primary direct
_atom_sites_solution_secondary difmap
_audit_creation_method SHELXL-97
_cell_angle_alpha 88.880(19)
_cell_angle_beta 87.593(19)
_cell_angle_gamma 77.702(18)
_cell_formula_units_Z 1
_cell_length_a 9.310(2)
_cell_length_b 16.566(4)
_cell_length_c 18.804(4)
_cell_measurement_temperature 100(2)
_cell_measurement_theta_max 24.00
_cell_measurement_theta_min 1.26
_cell_volume 2830.9(11)
_computing_structure_refinement 'SHELXL-97 (Sheldrick, 1997)'
_computing_structure_solution 'SHELXS-97 (Sheldrick, 1990)'
_diffrn_ambient_temperature 100(2)
_diffrn_measured_fraction_theta_full 0.918
_diffrn_measured_fraction_theta_max 0.918
_diffrn_measurement_device_type 'STOE IPDS II'
_diffrn_measurement_method 'rotation method'
_diffrn_radiation_monochromator graphite
_diffrn_radiation_source 'fine-focus sealed tube'
_diffrn_radiation_type MoK\a
_diffrn_radiation_wavelength 0.71073
_diffrn_reflns_av_R_equivalents 0.1002
_diffrn_reflns_av_sigmaI/netI 0.2485
_diffrn_reflns_limit_h_max 10
_diffrn_reflns_limit_h_min -10
_diffrn_reflns_limit_k_max 18
_diffrn_reflns_limit_k_min -18
_diffrn_reflns_limit_l_max 16
_diffrn_reflns_limit_l_min -21
_diffrn_reflns_number 12809
_diffrn_reflns_theta_full 24.00
_diffrn_reflns_theta_max 24.00
_diffrn_reflns_theta_min 1.26
_exptl_absorpt_coefficient_mu 0.611
_exptl_absorpt_correction_type none
_exptl_crystal_colour yellow
_exptl_crystal_density_diffrn 1.327
_exptl_crystal_density_method 'not measured'
_exptl_crystal_description needle
_exptl_crystal_F_000 1174
_exptl_crystal_size_max 0.1
_exptl_crystal_size_mid 0.05
_exptl_crystal_size_min 0.03
_refine_diff_density_max 0.755
_refine_diff_density_min -0.758
_refine_diff_density_rms 0.115
_refine_ls_extinction_method none
_refine_ls_goodness_of_fit_ref 0.742
_refine_ls_hydrogen_treatment constr
_refine_ls_matrix_type full
_refine_ls_number_parameters 530
_refine_ls_number_reflns 8177
_refine_ls_number_restraints 228
_refine_ls_restrained_S_all 0.741
_refine_ls_R_factor_all 0.1656
_refine_ls_R_factor_gt 0.0716
_refine_ls_shift/su_max 0.951
_refine_ls_shift/su_mean 0.010
_refine_ls_structure_factor_coef Fsqd
_refine_ls_weighting_details 'calc w=1/[\s^2^(Fo^2^)+(0.0812P)^2^+0.0000P] where P=(Fo^2^+2Fc^2^)/3'
_refine_ls_weighting_scheme calc
_refine_ls_wR_factor_gt 0.1586
_refine_ls_wR_factor_ref 0.1803
_reflns_number_gt 3183
_reflns_number_total 8177
_reflns_threshold_expression >2sigma(I)
_cod_data_source_file c4cc00165f2.cif
_cod_data_source_block d_test_p14
_cod_original_sg_symbol_H-M P-1
_cod_database_code 7112251

loop_
_symmetry_equiv_pos_as_xyz
'x, y, z'
'-x, -y, -z'

loop_
_atom_site_label
_atom_site_type_symbol
_atom_site_fract_x
_atom_site_fract_y
_atom_site_fract_z
_atom_site_U_iso_or_equiv
_atom_site_adp_type
_atom_site_occupancy
_atom_site_symmetry_multiplicity
_atom_site_calc_flag
_atom_site_refinement_flags
_atom_site_disorder_assembly
_atom_site_disorder_group
Si1 Si 0.5549(3) 0.70507(18) 0.78427(15) 0.0403(8) Uani 1 1 d . . .
Si2 Si 0.7705(3) 0.64829(19) 0.71904(16) 0.0434(8) Uani 1 1 d . . .
Si3 Si 0.6421(3) 0.80250(18) 0.84825(16) 0.0441(8) Uani 1 1 d . . .
Si4 Si 0.5076(3) 0.60511(18) 0.86653(15) 0.0394(8) Uani 1 1 d . . .
Si5 Si 0.9802(3) 0.81937(17) 0.27210(15) 0.0377(7) Uani 1 1 d . . .
Si6 Si 1.0186(3) 0.90288(17) 0.36595(15) 0.0367(7) Uani 1 1 d . . .
Si7 Si 0.8620(3) 0.71982(17) 0.32021(16) 0.0436(8) Uani 1 1 d . . .
Si8 Si 0.7881(3) 0.89568(19) 0.20787(15) 0.0406(8) Uani 1 1 d . . .
P1 P 0.9457(3) 0.63084(17) 0.80338(15) 0.0407(7) Uani 1 1 d . . .
P2 P 0.8637(3) 0.72827(16) 0.88618(15) 0.0406(7) Uani 1 1 d . . .
P3 P 0.7780(3) 0.65974(16) 0.97494(14) 0.0393(7) Uani 1 1 d . . .
P4 P 0.7103(3) 0.55387(16) 0.93073(15) 0.0394(7) Uani 1 1 d . . .
P5 P 0.8919(3) 0.51756(16) 0.85144(14) 0.0377(7) Uani 1 1 d . . .
P6 P 1.0762(3) 0.49858(17) 0.92263(14) 0.0395(7) Uani 1 1 d . . .
P7 P 0.9976(3) 0.59728(16) 1.00769(15) 0.0401(7) Uani 1 1 d . . .
P8 P 0.8042(3) 0.95350(16) 0.42941(14) 0.0376(7) Uani 1 1 d . . .
P9 P 0.7195(3) 0.84421(16) 0.45909(14) 0.0409(7) Uani 1 1 d . . .
P10 P 0.6409(3) 0.79645(17) 0.36245(15) 0.0428(7) Uani 1 1 d . . .
P11 P 0.5916(3) 0.90723(17) 0.28902(14) 0.0394(7) Uani 1 1 d . . .
P12 P 0.6412(3) 1.00871(17) 0.35164(14) 0.0399(7) Uani 1 1 d . . .
P13 P 0.4430(3) 1.01856(17) 0.42056(14) 0.0402(7) Uani 1 1 d . . .
P14 P 0.4956(3) 0.90447(17) 0.49455(15) 0.0417(7) Uani 1 1 d . . .
C1 C 0.3916(11) 0.7426(7) 0.7264(6) 0.051(3) Uani 1 1 d U . .
C2 C 0.4077(11) 0.7464(6) 0.6519(6) 0.046(3) Uani 1 1 d U . .
H2 H 0.5030 0.7286 0.6302 0.056 Uiso 1 1 calc R . .
C3 C 0.2914(12) 0.7746(7) 0.6092(6) 0.060(3) Uani 1 1 d U . .
H3 H 0.3058 0.7769 0.5590 0.071 Uiso 1 1 calc R . .
C4 C 0.1492(11) 0.8002(8) 0.6416(7) 0.063(4) Uani 1 1 d U . .
H4 H 0.0664 0.8176 0.6129 0.075 Uiso 1 1 calc R . .
C5 C 0.1305(12) 0.8000(7) 0.7165(6) 0.051(3) Uani 1 1 d U . .
H5 H 0.0358 0.8194 0.7383 0.061 Uiso 1 1 calc R . .
C6 C 0.2484(10) 0.7717(6) 0.7575(6) 0.044(3) Uani 1 1 d U . .
H6 H 0.2347 0.7715 0.8079 0.053 Uiso 1 1 calc R . .
C7 C 0.7788(12) 0.5450(7) 0.6794(6) 0.056(3) Uani 1 1 d U . .
H7A H 0.6977 0.5486 0.6471 0.067 Uiso 1 1 calc R . .
H7B H 0.7703 0.5048 0.7174 0.067 Uiso 1 1 calc R . .
H7C H 0.8728 0.5273 0.6528 0.067 Uiso 1 1 calc R . .
C8 C 0.8207(11) 0.7175(7) 0.6457(6) 0.051(3) Uani 1 1 d U . .
H8A H 0.8356 0.7690 0.6661 0.061 Uiso 1 1 calc R . .
H8B H 0.7411 0.7302 0.6121 0.061 Uiso 1 1 calc R . .
H8C H 0.9115 0.6895 0.6206 0.061 Uiso 1 1 calc R . .
C9 C 0.5316(12) 0.8464(7) 0.9288(6) 0.055(3) Uani 1 1 d U . .
H9A H 0.5248 0.8018 0.9630 0.066 Uiso 1 1 calc R . .
H9B H 0.4326 0.8739 0.9151 0.066 Uiso 1 1 calc R . .
H9C H 0.5793 0.8865 0.9507 0.066 Uiso 1 1 calc R . .
C10 C 0.6815(12) 0.8905(6) 0.7917(6) 0.051(3) Uani 1 1 d U . .
H10A H 0.5910 0.9194 0.7697 0.061 Uiso 1 1 calc R . .
H10B H 0.7559 0.8690 0.7545 0.061 Uiso 1 1 calc R . .
H10C H 0.7183 0.9290 0.8215 0.061 Uiso 1 1 calc R . .
C11 C 0.3588(10) 0.6483(6) 0.9337(5) 0.044(3) Uani 1 1 d U . .
H11A H 0.2678 0.6712 0.9094 0.053 Uiso 1 1 calc R . .
H11B H 0.3881 0.6921 0.9603 0.053 Uiso 1 1 calc R . .
H11C H 0.3425 0.6043 0.9667 0.053 Uiso 1 1 calc R . .
C12 C 0.4589(11) 0.5139(7) 0.8239(6) 0.050(3) Uani 1 1 d U . .
H12A H 0.5403 0.4874 0.7918 0.060 Uiso 1 1 calc R . .
H12B H 0.3700 0.5322 0.7967 0.060 Uiso 1 1 calc R . .
H12C H 0.4409 0.4742 0.8608 0.060 Uiso 1 1 calc R . .
C13 C 1.1540(10) 0.7767(7) 0.2186(5) 0.041(3) Uani 1 1 d U . .
C14 C 1.2865(12) 0.7931(8) 0.2310(7) 0.067(4) Uani 1 1 d U . .
H14 H 1.2955 0.8273 0.2698 0.080 Uiso 1 1 calc R . .
C15 C 1.4139(13) 0.7600(10) 0.1870(9) 0.089(5) Uani 1 1 d U . .
H15 H 1.5043 0.7751 0.1960 0.106 Uiso 1 1 calc R . .
C16 C 1.4097(12) 0.7092(7) 0.1346(6) 0.057(3) Uani 1 1 d U . .
H16 H 1.4955 0.6885 0.1058 0.068 Uiso 1 1 calc R . .
C17 C 1.2760(12) 0.6859(7) 0.1217(6) 0.059(3) Uani 1 1 d U . .
H17 H 1.2716 0.6471 0.0857 0.071 Uiso 1 1 calc R . .
C18 C 1.1504(12) 0.7208(8) 0.1627(7) 0.066(4) Uani 1 1 d U . .
H18 H 1.0595 0.7068 0.1528 0.079 Uiso 1 1 calc R . .
C19 C 1.1434(11) 0.8448(7) 0.4334(6) 0.051(3) Uani 1 1 d U . .
H19A H 1.2395 0.8216 0.4106 0.061 Uiso 1 1 calc R . .
H19B H 1.1006 0.8000 0.4540 0.061 Uiso 1 1 calc R . .
H19C H 1.1558 0.8824 0.4712 0.061 Uiso 1 1 calc R . .
C20 C 1.0926(11) 0.9938(6) 0.3327(6) 0.049(3) Uani 1 1 d U . .
H20A H 1.0230 1.0271 0.3004 0.058 Uiso 1 1 calc R . .
H20B H 1.1873 0.9744 0.3071 0.058 Uiso 1 1 calc R . .
H20C H 1.1064 1.0275 0.3731 0.058 Uiso 1 1 calc R . .
C21 C 0.9599(11) 0.6579(6) 0.3946(6) 0.053(3) Uani 1 1 d U . .
H21A H 0.9696 0.6948 0.4334 0.064 Uiso 1 1 calc R . .
H21B H 1.0579 0.6291 0.3774 0.064 Uiso 1 1 calc R . .
H21C H 0.9036 0.6174 0.4121 0.064 Uiso 1 1 calc R . .
C22 C 0.8212(12) 0.6472(7) 0.2556(7) 0.066(4) Uani 1 1 d U . .
H22A H 0.9132 0.6176 0.2324 0.080 Uiso 1 1 calc R . .
H22B H 0.7572 0.6777 0.2196 0.080 Uiso 1 1 calc R . .
H22C H 0.7715 0.6075 0.2802 0.080 Uiso 1 1 calc R . .
C23 C 0.7473(12) 0.8411(8) 0.1274(5) 0.059(3) Uani 1 1 d U . .
H23A H 0.7199 0.7891 0.1421 0.071 Uiso 1 1 calc R . .
H23B H 0.8348 0.8293 0.0954 0.071 Uiso 1 1 calc R . .
H23C H 0.6658 0.8761 0.1027 0.071 Uiso 1 1 calc R . .
C24 C 0.7997(12) 1.0006(7) 0.1787(6) 0.055(3) Uani 1 1 d U . .
H24A H 0.7121 1.0254 0.1524 0.066 Uiso 1 1 calc R . .
H24B H 0.8878 0.9981 0.1477 0.066 Uiso 1 1 calc R . .
H24C H 0.8053 1.0342 0.2203 0.066 Uiso 1 1 calc R . .
C25 C 0.5685(12) 0.5638(7) 0.4230(7) 0.055(3) Uani 1 1 d U . .
C26 C 0.6548(14) 0.5644(7) 0.4788(7) 0.063(3) Uani 1 1 d U . .
H26 H 0.6265 0.6064 0.5134 0.075 Uiso 1 1 calc R . .
C27 C 0.7833(14) 0.5056(8) 0.4871(7) 0.065(3) Uani 1 1 d U . .
H27 H 0.8399 0.5059 0.5280 0.078 Uiso 1 1 calc R . .
C28 C 0.8283(14) 0.4463(8) 0.4352(7) 0.064(4) Uani 1 1 d U . .
H28 H 0.9187 0.4074 0.4394 0.077 Uiso 1 1 calc R . .
C29 C 0.7443(14) 0.4432(9) 0.3786(7) 0.072(4) Uani 1 1 d U . .
H29 H 0.7742 0.4014 0.3439 0.086 Uiso 1 1 calc R . .
C30 C 0.6136(14) 0.5019(8) 0.3715(7) 0.070(4) Uani 1 1 d U . .
H30 H 0.5547 0.5001 0.3317 0.084 Uiso 1 1 calc R . .
C31 C 0.4275(13) 0.6290(8) 0.4169(8) 0.083(4) Uani 1 1 d U . .
H31A H 0.4509 0.6840 0.4152 0.099 Uiso 1 1 calc R . .
H31B H 0.3618 0.6249 0.4583 0.099 Uiso 1 1 calc R . .
H31C H 0.3790 0.6202 0.3734 0.099 Uiso 1 1 calc R . .
C3AA C 1.214(5) -0.070(3) 0.064(3) 0.148(16) Uani 0.50 1 d PU A -1
H3AA H 1.2046 -0.1258 0.0520 0.223 Uiso 0.50 1 calc PR A -1
H3AB H 1.2088 -0.0633 0.1153 0.223 Uiso 0.50 1 calc PR A -1
H3AC H 1.3086 -0.0604 0.0443 0.223 Uiso 0.50 1 calc PR A -1
C0AB C 0.913(3) 0.0997(9) -0.0121(15) 0.111(12) Uani 0.50 1 d PGU A -1
H0AB H 0.8721 0.1572 -0.0164 0.133 Uiso 0.50 1 calc PR A -1
C1AB C 0.848(2) 0.0428(17) -0.0447(13) 0.112(15) Uani 0.50 1 d PGU A -1
H1AB H 0.7621 0.0614 -0.0713 0.134 Uiso 0.50 1 calc PR A -1
C2AB C 0.907(2) -0.0412(14) -0.0384(11) 0.056(7) Uani 0.50 1 d PGU A -1
H2AB H 0.8628 -0.0801 -0.0607 0.067 Uiso 0.50 1 calc PR A -1
C2AA C 1.033(2) -0.0684(9) 0.0005(12) 0.088(10) Uani 0.50 1 d PGU A -1
H2AA H 1.0736 -0.1259 0.0048 0.106 Uiso 0.50 1 calc PR A -1
C1AA C 1.098(2) -0.0115(16) 0.0331(11) 0.072(8) Uani 0.50 1 d PGU A -1
C0AA C 1.038(3) 0.0725(13) 0.0268(13) 0.090(11) Uani 0.50 1 d PGU A -1
H0AA H 1.0828 0.1114 0.0491 0.108 Uiso 0.50 1 calc PR A -1

loop_
_atom_site_aniso_label
_atom_site_aniso_U_11
_atom_site_aniso_U_22
_atom_site_aniso_U_33
_atom_site_aniso_U_23
_atom_site_aniso_U_13
_atom_site_aniso_U_12
Si1 0.0350(15) 0.0476(17) 0.0349(16) 0.0052(14) -0.0066(13) -0.0007(13)
Si2 0.0382(15) 0.0516(18) 0.0375(17) 0.0029(14) -0.0061(13) -0.0026(14)
Si3 0.0456(16) 0.0413(16) 0.0394(18) 0.0087(14) -0.0093(14) 0.0052(14)
Si4 0.0318(14) 0.0475(17) 0.0352(17) 0.0031(14) -0.0041(12) 0.0002(13)
Si5 0.0296(14) 0.0457(16) 0.0349(16) -0.0009(13) -0.0012(12) -0.0016(13)
Si6 0.0303(14) 0.0422(16) 0.0348(16) -0.0006(13) -0.0037(12) -0.0007(13)
Si7 0.0394(15) 0.0404(16) 0.0477(19) -0.0053(14) 0.0068(14) -0.0023(14)
Si8 0.0357(15) 0.0536(18) 0.0311(16) 0.0005(14) -0.0033(13) -0.0057(14)
P1 0.0331(14) 0.0460(16) 0.0399(16) 0.0097(13) -0.0029(12) -0.0022(12)
P2 0.0418(14) 0.0386(15) 0.0399(16) 0.0080(13) -0.0112(12) -0.0037(12)
P3 0.0399(14) 0.0411(15) 0.0332(16) 0.0029(13) -0.0052(12) -0.0001(12)
P4 0.0353(14) 0.0390(15) 0.0418(17) 0.0068(13) -0.0086(12) -0.0024(12)
P5 0.0388(14) 0.0398(15) 0.0311(15) 0.0002(12) -0.0068(12) 0.0005(12)
P6 0.0329(13) 0.0452(16) 0.0372(16) 0.0050(13) -0.0072(12) -0.0008(12)
P7 0.0377(14) 0.0425(15) 0.0376(16) 0.0057(13) -0.0099(12) -0.0017(12)
P8 0.0346(14) 0.0441(15) 0.0330(15) -0.0047(12) -0.0025(12) -0.0055(12)
P9 0.0438(15) 0.0407(15) 0.0331(16) 0.0005(12) 0.0022(12) 0.0019(13)
P10 0.0378(14) 0.0443(16) 0.0446(17) -0.0096(13) 0.0086(13) -0.0063(13)
P11 0.0313(13) 0.0481(16) 0.0361(16) -0.0089(13) -0.0102(12) 0.0000(13)
P12 0.0388(14) 0.0423(15) 0.0346(16) 0.0006(12) -0.0045(12) 0.0010(13)
P13 0.0315(13) 0.0487(16) 0.0372(16) -0.0059(13) -0.0039(12) -0.0001(13)
P14 0.0367(14) 0.0456(16) 0.0420(17) -0.0067(13) 0.0053(12) -0.0077(13)
C1 0.049(6) 0.056(6) 0.043(6) 0.007(5) -0.013(5) 0.000(5)
C2 0.042(5) 0.054(6) 0.039(6) -0.003(5) -0.009(5) 0.000(5)
C3 0.063(7) 0.068(7) 0.044(7) 0.013(6) -0.012(6) -0.006(6)
C4 0.035(6) 0.084(8) 0.064(8) 0.014(6) -0.012(5) 0.000(6)
C5 0.044(6) 0.056(6) 0.050(7) 0.009(5) -0.002(5) -0.007(5)
C6 0.040(5) 0.054(6) 0.036(6) 0.015(5) -0.001(5) -0.006(5)
C7 0.057(6) 0.070(7) 0.040(6) 0.007(6) -0.007(5) -0.010(6)
C8 0.045(6) 0.064(7) 0.044(6) 0.004(5) -0.002(5) -0.014(5)
C9 0.056(6) 0.053(6) 0.043(6) -0.002(5) -0.002(5) 0.016(5)
C10 0.057(6) 0.048(6) 0.042(6) 0.006(5) -0.011(5) 0.003(5)
C11 0.039(5) 0.048(6) 0.042(6) 0.012(5) 0.005(5) -0.003(5)
C12 0.042(5) 0.066(7) 0.042(6) -0.003(5) -0.010(5) -0.009(5)
C13 0.022(5) 0.062(6) 0.037(6) -0.015(5) -0.004(4) -0.005(5)
C14 0.046(6) 0.089(8) 0.069(8) -0.048(7) 0.012(6) -0.021(6)
C15 0.040(6) 0.118(10) 0.110(10) -0.053(9) 0.015(7) -0.020(7)
C16 0.047(6) 0.071(7) 0.054(7) -0.033(6) 0.002(5) -0.013(6)
C17 0.056(6) 0.070(7) 0.054(7) -0.035(6) 0.016(6) -0.019(6)
C18 0.038(6) 0.086(8) 0.075(8) -0.020(7) 0.014(6) -0.019(6)
C19 0.040(5) 0.062(6) 0.043(6) 0.001(5) -0.001(5) 0.007(5)
C20 0.043(5) 0.051(6) 0.049(6) -0.006(5) -0.005(5) -0.001(5)
C21 0.050(6) 0.040(6) 0.063(7) 0.008(5) 0.013(5) 0.001(5)
C22 0.055(6) 0.055(7) 0.081(8) -0.016(6) 0.026(6) 0.001(6)
C23 0.048(6) 0.090(8) 0.034(6) -0.004(6) 0.004(5) -0.005(6)
C24 0.054(6) 0.071(7) 0.034(6) 0.006(5) 0.004(5) -0.006(6)
C25 0.044(6) 0.060(7) 0.060(7) 0.008(6) 0.013(6) -0.012(5)
C26 0.068(7) 0.055(7) 0.067(8) -0.004(6) 0.008(6) -0.019(6)
C27 0.069(7) 0.070(7) 0.058(7) -0.001(6) -0.010(6) -0.018(6)
C28 0.068(7) 0.065(7) 0.057(7) 0.010(6) -0.001(6) -0.011(6)
C29 0.066(7) 0.084(8) 0.061(8) -0.012(7) 0.021(6) -0.011(7)
C30 0.071(7) 0.092(8) 0.049(7) 0.002(7) -0.008(6) -0.020(7)
C31 0.060(7) 0.085(8) 0.103(10) 0.032(8) 0.006(7) -0.018(7)
C3AA 0.14(2) 0.15(2) 0.14(2) 0.022(14) 0.023(14) -0.017(14)
C0AB 0.113(17) 0.115(16) 0.098(16) 0.001(13) 0.037(13) -0.018(13)
C1AB 0.101(19) 0.13(2) 0.101(19) 0.005(14) -0.003(13) -0.022(14)
C2AB 0.073(12) 0.028(11) 0.062(12) 0.006(10) 0.018(10) -0.002(10)
C2AA 0.079(14) 0.128(16) 0.069(15) -0.019(13) 0.010(12) -0.046(13)
C1AA 0.091(14) 0.060(13) 0.071(13) 0.006(11) 0.029(11) -0.037(12)
C0AA 0.082(15) 0.114(17) 0.075(15) 0.008(13) 0.010(12) -0.023(12)

loop_
_atom_type_symbol
_atom_type_description
_atom_type_scat_dispersion_real
_atom_type_scat_dispersion_imag
_atom_type_scat_source
C C 0.0033 0.0016 'International Tables Vol C Tables 4.2.6.8 and 6.1.1.4'
H H 0.0000 0.0000 'International Tables Vol C Tables 4.2.6.8 and 6.1.1.4'
Si Si 0.0817 0.0704 'International Tables Vol C Tables 4.2.6.8 and 6.1.1.4'
P P 0.1023 0.0942 'International Tables Vol C Tables 4.2.6.8 and 6.1.1.4'

loop_
_geom_angle_atom_site_label_1
_geom_angle_atom_site_label_2
_geom_angle_atom_site_label_3
_geom_angle
_geom_angle_site_symmetry_1
_geom_angle_site_symmetry_3
C1 Si1 Si3 118.2(4) . .
C1 Si1 Si2 113.1(4) . .
Si3 Si1 Si2 98.88(16) . .
C1 Si1 Si4 111.0(4) . .
Si3 Si1 Si4 106.70(15) . .
Si2 Si1 Si4 107.90(14) . .
C7 Si2 C8 107.2(5) . .
C7 Si2 P1 107.1(3) . .
C8 Si2 P1 109.0(4) . .
C7 Si2 Si1 116.2(4) . .
C8 Si2 Si1 114.2(3) . .
P1 Si2 Si1 102.70(15) . .
C9 Si3 C10 108.2(5) . .
C9 Si3 P2 107.3(3) . .
C10 Si3 P2 107.3(4) . .
C9 Si3 Si1 117.4(5) . .
C10 Si3 Si1 113.3(4) . .
P2 Si3 Si1 102.57(15) . .
C11 Si4 C12 108.6(5) . .
C11 Si4 P4 105.4(3) . .
C12 Si4 P4 106.0(3) . .
C11 Si4 Si1 112.4(3) . .
C12 Si4 Si1 113.3(4) . .
P4 Si4 Si1 110.70(16) . .
C13 Si5 Si7 114.4(4) . .
C13 Si5 Si8 115.5(3) . .
Si7 Si5 Si8 98.83(15) . .
C13 Si5 Si6 112.6(4) . .
Si7 Si5 Si6 107.40(15) . .
Si8 Si5 Si6 106.94(14) . .
C19 Si6 C20 109.3(5) . .
C19 Si6 P8 104.2(3) . .
C20 Si6 P8 107.2(3) . .
C19 Si6 Si5 112.8(4) . .
C20 Si6 Si5 111.6(4) . .
P8 Si6 Si5 111.38(15) . .
C22 Si7 C21 107.7(6) . .
C22 Si7 P10 107.2(4) . .
C21 Si7 P10 109.6(4) . .
C22 Si7 Si5 114.7(4) . .
C21 Si7 Si5 114.3(4) . .
P10 Si7 Si5 103.00(15) . .
C24 Si8 C23 106.6(5) . .
C24 Si8 P11 107.5(4) . .
C23 Si8 P11 108.8(4) . .
C24 Si8 Si5 118.1(4) . .
C23 Si8 Si5 113.3(4) . .
P11 Si8 Si5 101.98(14) . .
P5 P1 P2 103.89(15) . .
P5 P1 Si2 95.70(16) . .
P2 P1 Si2 106.43(13) . .
P3 P2 P1 103.87(15) . .
P3 P2 Si3 98.07(15) . .
P1 P2 Si3 106.16(16) . .
P4 P3 P7 98.46(14) . .
P4 P3 P2 108.14(16) . .
P7 P3 P2 93.88(14) . .
P3 P4 P5 98.65(16) . .
P3 P4 Si4 106.62(14) . .
P5 P4 Si4 105.40(15) . .
P6 P5 P4 98.88(14) . .
P6 P5 P1 93.22(15) . .
P4 P5 P1 108.44(14) . .
P5 P6 P7 96.40(15) . 2_767
P5 P6 P7 102.97(13) . .
P7 P6 P7 90.94(14) 2_767 .
P3 P7 P6 96.47(15) . 2_767
P3 P7 P6 104.08(15) . .
P6 P7 P6 89.06(14) 2_767 .
P9 P8 P12 99.24(16) . .
P9 P8 Si6 104.31(14) . .
P12 P8 Si6 106.59(14) . .
P8 P9 P14 99.18(14) . .
P8 P9 P10 108.29(15) . .
P14 P9 P10 92.24(15) . .
P9 P10 P11 104.15(16) . .
P9 P10 Si7 98.14(15) . .
P11 P10 Si7 105.09(15) . .
P12 P11 P10 104.08(15) . .
P12 P11 Si8 97.11(16) . .
P10 P11 Si8 107.02(13) . .
P13 P12 P8 98.28(14) . .
P13 P12 P11 93.36(16) . .
P8 P12 P11 107.63(14) . .
P12 P13 P14 98.07(16) . 2_676
P12 P13 P14 104.07(13) . .
P14 P13 P14 89.60(14) 2_676 .
P9 P14 P13 97.35(15) . 2_676
P9 P14 P13 103.07(15) . .
P13 P14 P13 90.40(14) 2_676 .
C2 C1 C6 117.5(9) . .
C2 C1 Si1 121.7(8) . .
C6 C1 Si1 120.7(8) . .
C3 C2 C1 122.6(10) . .
C2 C3 C4 118.6(11) . .
C5 C4 C3 120.0(10) . .
C6 C5 C4 119.9(10) . .
C5 C6 C1 121.3(10) . .
C14 C13 C18 116.2(9) . .
C14 C13 Si5 124.4(8) . .
C18 C13 Si5 119.3(8) . .
C13 C14 C15 121.5(12) . .
C16 C15 C14 122.0(13) . .
C15 C16 C17 119.1(11) . .
C18 C17 C16 118.9(11) . .
C17 C18 C13 122.2(11) . .
C26 C25 C30 118.2(11) . .
C26 C25 C31 119.9(12) . .
C30 C25 C31 121.9(12) . .
C25 C26 C27 122.0(12) . .
C26 C27 C28 119.2(13) . .
C29 C28 C27 120.6(12) . .
C28 C29 C30 119.6(12) . .
C29 C30 C25 120.3(12) . .
C1AB C0AB C0AA 120.0 . .
C2AB C1AB C0AB 120.0 . .
C1AB C2AB C2AA 120.0 . .
C1AA C2AA C2AB 120.0 . .
C0AA C1AA C2AA 120.0 . .
C0AA C1AA C3AA 143(3) . .
C2AA C1AA C3AA 97(3) . .
C1AA C0AA C0AB 120.0 . .

loop_
_geom_bond_atom_site_label_1
_geom_bond_atom_site_label_2
_geom_bond_distance
_geom_bond_site_symmetry_2
Si1 C1 1.896(10) .
Si1 Si3 2.329(5) .
Si1 Si2 2.335(4) .
Si1 Si4 2.342(4) .
Si2 C7 1.866(12) .
Si2 C8 1.884(11) .
Si2 P1 2.293(4) .
Si3 C9 1.864(10) .
Si3 C10 1.878(11) .
Si3 P2 2.299(4) .
Si4 C11 1.869(9) .
Si4 C12 1.872(12) .
Si4 P4 2.283(4) .
Si5 C13 1.879(9) .
Si5 Si7 2.319(4) .
Si5 Si8 2.327(4) .
Si5 Si6 2.348(4) .
Si6 C19 1.867(9) .
Si6 C20 1.872(12) .
Si6 P8 2.289(4) .
Si7 C22 1.833(13) .
Si7 C21 1.869(10) .
Si7 P10 2.295(3) .
Si8 C24 1.836(12) .
Si8 C23 1.870(12) .
Si8 P11 2.310(4) .
P1 P5 2.210(4) .
P1 P2 2.255(4) .
P2 P3 2.216(4) .
P3 P4 2.176(4) .
P3 P7 2.193(3) .
P4 P5 2.199(4) .
P5 P6 2.186(4) .
P6 P7 2.240(4) 2_767
P6 P7 2.294(4) .
P7 P6 2.240(4) 2_767
P8 P9 2.178(4) .
P8 P12 2.196(4) .
P9 P14 2.192(3) .
P9 P10 2.209(4) .
P10 P11 2.254(4) .
P11 P12 2.209(4) .
P12 P13 2.189(4) .
P13 P14 2.229(4) 2_676
P13 P14 2.304(4) .
P14 P13 2.229(4) 2_676
C1 C2 1.405(14) .
C1 C6 1.423(14) .
C2 C3 1.370(14) .
C3 C4 1.416(15) .
C4 C5 1.413(15) .
C5 C6 1.363(14) .
C13 C14 1.349(15) .
C13 C18 1.421(16) .
C14 C15 1.431(15) .
C15 C16 1.316(17) .
C16 C17 1.410(16) .
C17 C18 1.397(14) .
C25 C26 1.349(17) .
C25 C30 1.409(17) .
C25 C31 1.519(14) .
C26 C27 1.385(15) .
C27 C28 1.387(17) .
C28 C29 1.355(18) .
C29 C30 1.396(16) .
C3AA C1AA 1.42(5) .
C0AB C1AB 1.3900 .
C0AB C0AA 1.3900 .
C1AB C2AB 1.3900 .
C2AB C2AA 1.3900 .
C2AA C1AA 1.3900 .
C1AA C0AA 1.3900 .

loop_
_geom_torsion_atom_site_label_1
_geom_torsion_atom_site_label_2
_geom_torsion_atom_site_label_3
_geom_torsion_atom_site_label_4
_geom_torsion
_geom_torsion_site_symmetry_1
_geom_torsion_site_symmetry_4
C1 Si1 Si2 C7 -72.5(6) . .
Si3 Si1 Si2 C7 161.6(4) . .
Si4 Si1 Si2 C7 50.7(4) . .
C1 Si1 Si2 C8 53.1(6) . .
Si3 Si1 Si2 C8 -72.8(4) . .
Si4 Si1 Si2 C8 176.3(4) . .
C1 Si1 Si2 P1 171.0(4) . .
Si3 Si1 Si2 P1 45.07(17) . .
Si4 Si1 Si2 P1 -65.8(2) . .
C1 Si1 Si3 C9 75.0(5) . .
Si2 Si1 Si3 C9 -162.7(4) . .
Si4 Si1 Si3 C9 -50.8(4) . .
C1 Si1 Si3 C10 -52.4(6) . .
Si2 Si1 Si3 C10 69.9(4) . .
Si4 Si1 Si3 C10 -178.3(4) . .
C1 Si1 Si3 P2 -167.8(4) . .
Si2 Si1 Si3 P2 -45.41(17) . .
Si4 Si1 Si3 P2 66.41(17) . .
C1 Si1 Si4 C11 -66.3(6) . .
Si3 Si1 Si4 C11 63.7(4) . .
Si2 Si1 Si4 C11 169.2(4) . .
C1 Si1 Si4 C12 57.3(5) . .
Si3 Si1 Si4 C12 -172.7(3) . .
Si2 Si1 Si4 C12 -67.3(4) . .
C1 Si1 Si4 P4 176.1(4) . .
Si3 Si1 Si4 P4 -53.85(18) . .
Si2 Si1 Si4 P4 51.6(2) . .
C13 Si5 Si6 C19 -63.4(6) . .
Si7 Si5 Si6 C19 63.5(4) . .
Si8 Si5 Si6 C19 168.7(4) . .
C13 Si5 Si6 C20 60.2(5) . .
Si7 Si5 Si6 C20 -173.0(3) . .
Si8 Si5 Si6 C20 -67.7(4) . .
C13 Si5 Si6 P8 179.9(4) . .
Si7 Si5 Si6 P8 -53.26(17) . .
Si8 Si5 Si6 P8 52.0(2) . .
C13 Si5 Si7 C22 -54.2(5) . .
Si8 Si5 Si7 C22 69.1(4) . .
Si6 Si5 Si7 C22 -179.9(4) . .
C13 Si5 Si7 C21 70.9(5) . .
Si8 Si5 Si7 C21 -165.8(4) . .
Si6 Si5 Si7 C21 -54.9(4) . .
C13 Si5 Si7 P10 -170.2(4) . .
Si8 Si5 Si7 P10 -46.98(18) . .
Si6 Si5 Si7 P10 63.98(18) . .
C13 Si5 Si8 C24 -75.0(6) . .
Si7 Si5 Si8 C24 162.6(4) . .
Si6 Si5 Si8 C24 51.3(4) . .
C13 Si5 Si8 C23 50.8(6) . .
Si7 Si5 Si8 C23 -71.7(4) . .
Si6 Si5 Si8 C23 177.0(4) . .
C13 Si5 Si8 P11 167.5(4) . .
Si7 Si5 Si8 P11 45.05(18) . .
Si6 Si5 Si8 P11 -66.27(19) . .
C7 Si2 P1 P5 -44.7(4) . .
C8 Si2 P1 P5 -160.4(4) . .
Si1 Si2 P1 P5 78.11(17) . .
C7 Si2 P1 P2 -151.0(4) . .
C8 Si2 P1 P2 93.3(4) . .
Si1 Si2 P1 P2 -28.2(2) . .
P5 P1 P2 P3 1.87(17) . .
Si2 P1 P2 P3 102.22(16) . .
P5 P1 P2 Si3 -100.97(16) . .
Si2 P1 P2 Si3 -0.6(2) . .
C9 Si3 P2 P3 46.5(5) . .
C10 Si3 P2 P3 162.6(4) . .
Si1 Si3 P2 P3 -77.77(17) . .
C9 Si3 P2 P1 153.5(5) . .
C10 Si3 P2 P1 -90.4(4) . .
Si1 Si3 P2 P1 29.29(19) . .
P1 P2 P3 P4 -26.96(17) . .
Si3 P2 P3 P4 81.98(16) . .
P1 P2 P3 P7 73.26(16) . .
Si3 P2 P3 P7 -177.80(17) . .
P7 P3 P4 P5 -56.94(15) . .
P2 P3 P4 P5 39.99(15) . .
P7 P3 P4 Si4 -165.95(14) . .
P2 P3 P4 Si4 -69.02(17) . .
C11 Si4 P4 P3 -68.8(4) . .
C12 Si4 P4 P3 176.2(4) . .
Si1 Si4 P4 P3 53.02(19) . .
C11 Si4 P4 P5 -173.0(4) . .
C12 Si4 P4 P5 72.0(4) . .
Si1 Si4 P4 P5 -51.2(2) . .
P3 P4 P5 P6 57.64(15) . .
Si4 P4 P5 P6 167.64(15) . .
P3 P4 P5 P1 -38.79(17) . .
Si4 P4 P5 P1 71.21(19) . .
P2 P1 P5 P6 -76.98(15) . .
Si2 P1 P5 P6 174.51(14) . .
P2 P1 P5 P4 23.48(18) . .
Si2 P1 P5 P4 -85.03(16) . .
P4 P5 P6 P7 58.00(16) . 2_767
P1 P5 P6 P7 167.24(13) . 2_767
P4 P5 P6 P7 -34.44(18) . .
P1 P5 P6 P7 74.79(15) . .
P4 P3 P7 P6 -56.42(16) . 2_767
P2 P3 P7 P6 -165.42(15) . 2_767
P4 P3 P7 P6 34.23(17) . .
P2 P3 P7 P6 -74.76(17) . .
P5 P6 P7 P3 0.35(19) . .
P7 P6 P7 P3 -96.43(16) 2_767 .
P5 P6 P7 P6 96.78(16) . 2_767
P7 P6 P7 P6 0.0 2_767 2_767
C19 Si6 P8 P9 -68.2(4) . .
C20 Si6 P8 P9 176.1(4) . .
Si5 Si6 P8 P9 53.72(18) . .
C19 Si6 P8 P12 -172.6(4) . .
C20 Si6 P8 P12 71.7(4) . .
Si5 Si6 P8 P12 -50.7(2) . .
P12 P8 P9 P14 -56.86(16) . .
Si6 P8 P9 P14 -166.75(14) . .
P12 P8 P9 P10 38.59(16) . .
Si6 P8 P9 P10 -71.29(16) . .
P8 P9 P10 P11 -23.81(17) . .
P14 P9 P10 P11 76.62(16) . .
P8 P9 P10 Si7 84.09(16) . .
P14 P9 P10 Si7 -175.48(16) . .
C22 Si7 P10 P9 162.4(5) . .
C21 Si7 P10 P9 45.7(5) . .
Si5 Si7 P10 P9 -76.28(17) . .
C22 Si7 P10 P11 -90.5(5) . .
C21 Si7 P10 P11 152.9(4) . .
Si5 Si7 P10 P11 30.8(2) . .
P9 P10 P11 P12 -1.40(17) . .
Si7 P10 P11 P12 -104.07(17) . .
P9 P10 P11 Si8 100.74(17) . .
Si7 P10 P11 Si8 -1.9(2) . .
C24 Si8 P11 P12 -45.2(4) . .
C23 Si8 P11 P12 -160.4(4) . .
Si5 Si8 P11 P12 79.69(17) . .
C24 Si8 P11 P10 -152.4(4) . .
C23 Si8 P11 P10 92.5(4) . .
Si5 Si8 P11 P10 -27.4(2) . .
P9 P8 P12 P13 56.82(17) . .
Si6 P8 P12 P13 164.87(16) . .
P9 P8 P12 P11 -39.41(17) . .
Si6 P8 P12 P11 68.65(19) . .
P10 P11 P12 P13 -73.88(14) . .
Si8 P11 P12 P13 176.53(13) . .
P10 P11 P12 P8 25.91(18) . .
Si8 P11 P12 P8 -83.69(16) . .
P8 P12 P13 P14 57.45(16) . 2_676
P11 P12 P13 P14 165.81(13) . 2_676
P8 P12 P13 P14 -34.17(19) . .
P11 P12 P13 P14 74.19(16) . .
P8 P9 P14 P13 -58.48(16) . 2_676
P10 P9 P14 P13 -167.41(14) . 2_676
P8 P9 P14 P13 33.65(18) . .
P10 P9 P14 P13 -75.28(17) . .
P12 P13 P14 P9 0.6(2) . .
P14 P13 P14 P9 -97.64(17) 2_676 .
P12 P13 P14 P13 98.22(17) . 2_676
P14 P13 P14 P13 0.0 2_676 2_676
Si3 Si1 C1 C2 105.9(10) . .
Si2 Si1 C1 C2 -8.9(11) . .
Si4 Si1 C1 C2 -130.4(9) . .
Si3 Si1 C1 C6 -71.2(10) . .
Si2 Si1 C1 C6 173.9(8) . .
Si4 Si1 C1 C6 52.5(10) . .
C6 C1 C2 C3 -1.7(18) . .
Si1 C1 C2 C3 -178.9(9) . .
C1 C2 C3 C4 -0.7(19) . .
C2 C3 C4 C5 2.9(19) . .
C3 C4 C5 C6 -2.8(19) . .
C4 C5 C6 C1 0.4(18) . .
C2 C1 C6 C5 1.8(17) . .
Si1 C1 C6 C5 179.1(9) . .
Si7 Si5 C13 C14 -124.4(11) . .
Si8 Si5 C13 C14 121.9(10) . .
Si6 Si5 C13 C14 -1.4(12) . .
Si7 Si5 C13 C18 53.1(10) . .
Si8 Si5 C13 C18 -60.6(10) . .
Si6 Si5 C13 C18 176.1(8) . .
C18 C13 C14 C15 4(2) . .
Si5 C13 C14 C15 -178.5(11) . .
C13 C14 C15 C16 -3(2) . .
C14 C15 C16 C17 -1(2) . .
C15 C16 C17 C18 3(2) . .
C16 C17 C18 C13 -2(2) . .
C14 C13 C18 C17 -1.2(19) . .
Si5 C13 C18 C17 -179.0(10) . .
C30 C25 C26 C27 -1.2(18) . .
C31 C25 C26 C27 179.1(11) . .
C25 C26 C27 C28 2.7(19) . .
C26 C27 C28 C29 -3(2) . .
C27 C28 C29 C30 2(2) . .
C28 C29 C30 C25 -0.3(19) . .
C26 C25 C30 C29 -0.1(19) . .
C31 C25 C30 C29 179.7(11) . .
C0AA C0AB C1AB C2AB 0.0 . .
C0AB C1AB C2AB C2AA 0.0 . .
C1AB C2AB C2AA C1AA 0.0 . .
C2AB C2AA C1AA C0AA 0.0 . .
C2AB C2AA C1AA C3AA 180(2) . .
C2AA C1AA C0AA C0AB 0.0 . .
C3AA C1AA C0AA C0AB -180(4) . .
C1AB C0AB C0AA C1AA 0.0 . .
